data_2231365
loop_
_publ_author_name
'Suen, Maw-Cherng'
'Yeh, Chun-Wei'
'Jou, Chi-Hsiung'

_publ_section_title
;
 <i>catena</i>-Poly[(\m-2-amino-1,3,4-thiadiazole-\k^2^<i>N</i>^3^:<i>N</i>^4^)di-\m-chlorido-cadmium]
;
_journal_coeditor_code XU5265
_journal_issue 8
_journal_name_full 'Acta Crystallographica Section E'
_journal_page_first m1082
_journal_paper_doi 10.1107/S1600536811027048
_journal_volume 67
_journal_year 2011
_chemical_formula_iupac '[Cd Cl2 (C2 H3 N3 S)]'
_chemical_formula_moiety 'C2 H3 Cd Cl2 N3 S'
_chemical_formula_sum 'C2 H3 Cd Cl2 N3 S'
_chemical_formula_weight 284.43
_chemical_name_systematic
;
<i>catena</i>-Poly[(\m-2-amino-1,3,4-thiadiazole-
\k^2^<i>N</i>^3^:<i>N</i>^4^)di-\m-chlorido-cadmium]
;
_space_group_IT_number 14
_symmetry_cell_setting monoclinic
_symmetry_space_group_name_Hall '-P 2yn'
_symmetry_space_group_name_H-M 'P 1 21/n 1'
_atom_sites_solution_hydrogens geom
_atom_sites_solution_primary direct
_atom_sites_solution_secondary difmap
_audit_creation_method SHELXL-97
_cell_angle_alpha 90.00
_cell_angle_beta 95.489(2)
_cell_angle_gamma 90.00
_cell_formula_units_Z 4
_cell_length_a 7.7264(6)
_cell_length_b 7.2227(6)
_cell_length_c 12.7608(11)
_cell_measurement_reflns_used 3467
_cell_measurement_temperature 297(2)
_cell_measurement_theta_max 26.011
_cell_measurement_theta_min 2.650
_cell_volume 708.86(10)
_computing_cell_refinement 'SAINT (Bruker, 2010)'
_computing_data_collection 'APEX2 (Bruker, 2010)'
_computing_data_reduction 'SAINT (Bruker, 2010'
_computing_molecular_graphics 'DAIMOND (Brandenburg, 2010)'
_computing_publication_material 'SHELXL97 (Sheldrick, 2008)'
_computing_structure_refinement 'SHELXL97 (Sheldrick, 2008)'
_computing_structure_solution 'SHELXS97 (Sheldrick, 2008)'
_diffrn_ambient_temperature 297(2)
_diffrn_measured_fraction_theta_full 0.996
_diffrn_measured_fraction_theta_max 0.995
_diffrn_measurement_device_type 'Bruker APEXII CCD'
_diffrn_measurement_method '\f and \w'
_diffrn_radiation_monochromator graphite
_diffrn_radiation_source 'fine-focus sealed tube'
_diffrn_radiation_type MoK\a
_diffrn_radiation_wavelength 0.71073
_diffrn_reflns_av_R_equivalents 0.0191
_diffrn_reflns_av_sigmaI/netI 0.0134
_diffrn_reflns_limit_h_max 9
_diffrn_reflns_limit_h_min -9
_diffrn_reflns_limit_k_max 7
_diffrn_reflns_limit_k_min -8
_diffrn_reflns_limit_l_max 10
_diffrn_reflns_limit_l_min -15
_diffrn_reflns_number 3718
_diffrn_reflns_theta_full 25.00
_diffrn_reflns_theta_max 26.01
_diffrn_reflns_theta_min 2.96
_exptl_absorpt_coefficient_mu 4.036
_exptl_absorpt_correction_T_max 0.3407
_exptl_absorpt_correction_T_min 0.1700
_exptl_absorpt_correction_type multi-scan
_exptl_absorpt_process_details '(SADABS; Bruker, 2000)'
_exptl_crystal_colour colourless
_exptl_crystal_density_diffrn 2.665
_exptl_crystal_density_method 'not measured'
_exptl_crystal_description parallelepiped
_exptl_crystal_F_000 536
_exptl_crystal_size_max 0.48
_exptl_crystal_size_mid 0.46
_exptl_crystal_size_min 0.34
_refine_diff_density_max 0.608
_refine_diff_density_min -0.762
_refine_ls_extinction_coef 0.0097(6)
_refine_ls_extinction_expression Fc^*^=kFc[1+0.001xFc^2^\l^3^/sin(2\q)]^-1/4^
_refine_ls_extinction_method 'SHELXL97 (Sheldrick, 2008)'
_refine_ls_goodness_of_fit_ref 1.155
_refine_ls_hydrogen_treatment constr
_refine_ls_matrix_type full
_refine_ls_number_parameters 83
_refine_ls_number_reflns 1381
_refine_ls_number_restraints 1
_refine_ls_restrained_S_all 1.155
_refine_ls_R_factor_all 0.0223
_refine_ls_R_factor_gt 0.0211
_refine_ls_shift/su_max 0.001
_refine_ls_shift/su_mean 0.000
_refine_ls_structure_factor_coef Fsqd
_refine_ls_weighting_details 'calc w=1/[\s^2^(Fo^2^)+(0.0313P)^2^+0.7123P] where P=(Fo^2^+2Fc^2^)/3'
_refine_ls_weighting_scheme calc
_refine_ls_wR_factor_gt 0.0555
_refine_ls_wR_factor_ref 0.0561
_reflns_number_gt 1354
_reflns_number_total 1381
_reflns_threshold_expression I>2sigma(I)
_cod_data_source_file xu5265.cif
_cod_data_source_block I
_cod_original_sg_symbol_H-M 'P 21/n'
_cod_database_code 2231365
_cod_database_fobs_code 2231365

loop_
_symmetry_equiv_pos_as_xyz
'x, y, z'
'-x+1/2, y+1/2, -z+1/2'
'-x, -y, -z'
'x-1/2, -y-1/2, z-1/2'

loop_
_atom_site_type_symbol
_atom_site_label
_atom_site_fract_x
_atom_site_fract_y
_atom_site_fract_z
_atom_site_U_iso_or_equiv
_atom_site_adp_type
_atom_site_calc_flag
_atom_site_refinement_flags
_atom_site_occupancy
_atom_site_symmetry_multiplicity
Cd Cd 0.73571(3) 0.17322(3) 0.745512(14) 0.02441(12) Uani d . 1 1
Cl Cl1 0.51717(10) -0.08486(9) 0.79344(6) 0.02966(18) Uani d . 1 1
Cl Cl2 0.97270(10) -0.06290(9) 0.83088(6) 0.03076(18) Uani d . 1 1
S S 0.70167(11) 0.40964(10) 1.09911(6) 0.03228(19) Uani d . 1 1
N N1 0.7182(3) 0.3292(3) 0.90672(19) 0.0253(5) Uani d . 1 1
N N2 0.7623(3) 0.5146(3) 0.91436(18) 0.0245(5) Uani d . 1 1
N N3 0.7988(4) 0.7503(4) 1.0408(2) 0.0412(7) Uani d D 1 1
H H3A 0.8242 0.8302 0.9947 0.049 Uiso calc RD 1 1
H H3B 0.7969 0.7827 1.1056 0.049 Uiso calc RD 1 1
C C1 0.6831(4) 0.2586(4) 0.9949(2) 0.0281(6) Uani d . 1 1
H H1A 0.6504 0.1356 1.0016 0.034 Uiso calc R 1 1
C C2 0.7623(4) 0.5757(4) 1.0118(2) 0.0260(6) Uani d . 1 1

loop_
_atom_site_aniso_label
_atom_site_aniso_U_11
_atom_site_aniso_U_22
_atom_site_aniso_U_33
_atom_site_aniso_U_12
_atom_site_aniso_U_13
_atom_site_aniso_U_23
Cd 0.03477(16) 0.01300(14) 0.02532(16) 0.00063(7) 0.00221(9) -0.00127(6)
Cl1 0.0319(4) 0.0198(3) 0.0383(4) -0.0011(3) 0.0083(3) 0.0025(3)
Cl2 0.0327(4) 0.0180(3) 0.0395(4) -0.0019(3) -0.0070(3) 0.0008(3)
S 0.0457(5) 0.0284(4) 0.0229(4) -0.0039(3) 0.0040(3) 0.0012(3)
N1 0.0344(13) 0.0146(11) 0.0270(12) 0.0000(9) 0.0037(10) -0.0012(9)
N2 0.0324(12) 0.0156(11) 0.0255(11) -0.0012(9) 0.0025(9) -0.0007(9)
N3 0.0633(19) 0.0271(14) 0.0331(14) -0.0125(13) 0.0037(13) -0.0069(11)
C1 0.0370(16) 0.0189(14) 0.0282(14) -0.0014(12) 0.0027(11) 0.0014(11)
C2 0.0298(15) 0.0218(14) 0.0258(14) 0.0001(11) -0.0006(11) -0.0006(10)

loop_
_atom_type_symbol
_atom_type_description
_atom_type_scat_dispersion_real
_atom_type_scat_dispersion_imag
_atom_type_scat_source
C C 0.0033 0.0016 'International Tables Vol C Tables 4.2.6.8 and 6.1.1.4'
H H 0.0000 0.0000 'International Tables Vol C Tables 4.2.6.8 and 6.1.1.4'
N N 0.0061 0.0033 'International Tables Vol C Tables 4.2.6.8 and 6.1.1.4'
S S 0.1246 0.1234 'International Tables Vol C Tables 4.2.6.8 and 6.1.1.4'
Cl Cl 0.1484 0.1585 'International Tables Vol C Tables 4.2.6.8 and 6.1.1.4'
Cd Cd -0.8075 1.2024 'International Tables Vol C Tables 4.2.6.8 and 6.1.1.4'

loop_
_geom_angle_atom_site_label_1
_geom_angle_atom_site_label_2
_geom_angle_atom_site_label_3
_geom_angle_site_symmetry_1
_geom_angle_site_symmetry_3
_geom_angle
N2 Cd N1 2_646 . 177.00(9)
N2 Cd Cl2 2_646 2_656 94.97(6)
N1 Cd Cl2 . 2_656 83.84(6)
N2 Cd Cl1 2_646 . 85.04(6)
N1 Cd Cl1 . . 92.52(6)
Cl2 Cd Cl1 2_656 . 102.52(2)
N2 Cd Cl2 2_646 . 88.94(6)
N1 Cd Cl2 . . 92.51(6)
Cl2 Cd Cl2 2_656 . 173.27(2)
Cl1 Cd Cl2 . . 83.24(2)
N2 Cd Cl1 2_646 2_656 95.37(6)
N1 Cd Cl1 . 2_656 87.23(6)
Cl2 Cd Cl1 2_656 2_656 83.09(2)
Cl1 Cd Cl1 . 2_656 174.324(18)
Cl2 Cd Cl1 . 2_656 91.11(2)
Cd Cl1 Cd . 2_646 86.22(2)
Cd Cl2 Cd 2_646 . 86.53(2)
C1 S C2 . . 87.11(14)
C1 N1 N2 . . 113.1(2)
C1 N1 Cd . . 127.38(19)
N2 N1 Cd . . 119.28(16)
C2 N2 N1 . . 111.6(2)
C2 N2 Cd . 2_656 131.18(19)
N1 N2 Cd . 2_656 115.76(16)
C2 N3 H3A . . 120.0
C2 N3 H3B . . 120.0
H3A N3 H3B . . 120.0
N1 C1 S . . 114.6(2)
N1 C1 H1A . . 122.7
S C1 H1A . . 122.7
N2 C2 N3 . . 123.8(3)
N2 C2 S . . 113.5(2)
N3 C2 S . . 122.6(2)

loop_
_geom_bond_atom_site_label_1
_geom_bond_atom_site_label_2
_geom_bond_site_symmetry_2
_geom_bond_distance
_geom_bond_publ_flag
Cd N1 . 2.361(2) y
Cd N2 2_646 2.341(2) y
Cd Cl1 . 2.6262(7) y
Cd Cl1 2_656 2.6697(7) y
Cd Cl2 . 2.6583(7) y
Cd Cl2 2_656 2.6222(7) y
S C1 . 1.715(3) ?
S C2 . 1.731(3) ?
N1 C1 . 1.287(4) ?
N1 N2 . 1.383(3) ?
N2 C2 . 1.320(4) ?
N2 Cd 2_656 2.341(2) ?
N3 C2 . 1.337(4) ?
N3 H3A . 0.8600 ?
N3 H3B . 0.8600 ?
C1 H1A . 0.9300 ?

loop_
_geom_hbond_atom_site_label_D
_geom_hbond_atom_site_label_H
_geom_hbond_atom_site_label_A
_geom_hbond_site_symmetry_A
_geom_hbond_distance_DH
_geom_hbond_distance_HA
_geom_hbond_distance_DA
_geom_hbond_angle_DHA
N3 H3A Cl2 1_565 0.86 2.60 3.390(3) 154
N3 H3B Cl2 3_767 0.86 2.77 3.216(3) 114
